data_7714482
loop_
_publ_author_name
'Sun, Dameng'
'Huang, Xin'
'Man, Ruo-Jun'
'Jia, Xinjie'
'Song, Xinluan'
'Wang, Sihan'
'Xue, Xingyong'
'Liu, Hongming'
'Ma, Zhen'

_publ_section_title
;
 Fe(II) complexes of 2,2':6',2"-terpyridine ligands functionalized with
 substituted-phenyl groups: Synthesis, crystal structures and anticancer
 potential
;
_journal_name_full 'Dalton Transactions'
_journal_paper_doi 10.1039/D3DT02732E
_journal_year 2023
_chemical_formula_moiety 'C42 H28 Br2 Fe N6, 2(Br), 0.5(H2 O)'
_chemical_formula_sum 'C42 H29 Br4 Fe N6 O0.5'
_chemical_formula_weight 1001.20
_space_group_crystal_system triclinic
_space_group_IT_number 2
_space_group_name_Hall '-P 1'
_space_group_name_H-M_alt 'P -1'
_atom_sites_solution_hydrogens mixed
_atom_sites_solution_primary dual
_audit_creation_date 2023-11-11
_audit_creation_method
;
Olex2 1.5
(compiled 2021.11.18 svn.ra9532c28 for OlexSys, GUI svn.r6429)
;
_audit_update_record
;
2023-11-12 deposited with the CCDC.	2023-11-16 downloaded from the CCDC.
;
_cell_angle_alpha 92.4960(10)
_cell_angle_beta 90.3220(10)
_cell_angle_gamma 105.3680(10)
_cell_formula_units_Z 4
_cell_length_a 8.74480(10)
_cell_length_b 10.8183(2)
_cell_length_c 42.8018(6)
_cell_measurement_reflns_used 23078
_cell_measurement_temperature 296(2)
_cell_measurement_theta_max 28.8450
_cell_measurement_theta_min 1.8960
_cell_volume 3900.11(10)
_computing_molecular_graphics 'Olex2 1.5 (Dolomanov et al., 2009)'
_computing_publication_material 'Olex2 1.5 (Dolomanov et al., 2009)'
_computing_structure_refinement 'SHELXL 2018/3 (Sheldrick, 2015)'
_computing_structure_solution 'SHELXT 2018/2 (Sheldrick, 2018)'
_diffrn_ambient_temperature 296(2)
_diffrn_measured_fraction_theta_full 0.999
_diffrn_measured_fraction_theta_max 0.804
_diffrn_measurement_device_type 'multiwire proportional'
_diffrn_measurement_method 'phi and omega scans'
_diffrn_radiation_monochromator graphite
_diffrn_radiation_type MoK\a
_diffrn_radiation_wavelength 0.71073
_diffrn_reflns_av_R_equivalents 0.0347
_diffrn_reflns_av_unetI/netI 0.0528
_diffrn_reflns_Laue_measured_fraction_full 0.999
_diffrn_reflns_Laue_measured_fraction_max 0.804
_diffrn_reflns_limit_h_max 10
_diffrn_reflns_limit_h_min -10
_diffrn_reflns_limit_k_max 14
_diffrn_reflns_limit_k_min -11
_diffrn_reflns_limit_l_max 58
_diffrn_reflns_limit_l_min -54
_diffrn_reflns_number 47575
_diffrn_reflns_point_group_measured_fraction_full 0.999
_diffrn_reflns_point_group_measured_fraction_max 0.804
_diffrn_reflns_theta_full 25.242
_diffrn_reflns_theta_max 29.454
_diffrn_reflns_theta_min 1.905
_exptl_absorpt_coefficient_mu 4.526
_exptl_absorpt_correction_T_max 1.00000
_exptl_absorpt_correction_T_min 0.70848
_exptl_absorpt_correction_type multi-scan
_exptl_absorpt_process_details 'CrysAlisPro 1.171.42.89a'
_exptl_crystal_colour black
_exptl_crystal_colour_primary black
_exptl_crystal_density_diffrn 1.705
_exptl_crystal_description block
_exptl_crystal_F_000 1972
_exptl_crystal_size_max 0.18
_exptl_crystal_size_mid 0.17
_exptl_crystal_size_min 0.12
_refine_diff_density_max 3.144
_refine_diff_density_min -1.020
_refine_diff_density_rms 0.119
_refine_ls_extinction_method none
_refine_ls_goodness_of_fit_ref 1.070
_refine_ls_hydrogen_treatment constr
_refine_ls_matrix_type full
_refine_ls_number_parameters 1005
_refine_ls_number_reflns 17378
_refine_ls_number_restraints 14
_refine_ls_restrained_S_all 1.073
_refine_ls_R_factor_all 0.0778
_refine_ls_R_factor_gt 0.0574
_refine_ls_shift/su_max 0.001
_refine_ls_shift/su_mean 0.000
_refine_ls_structure_factor_coef Fsqd
_refine_ls_weighting_details 'w=1/[\s^2^(Fo^2^)+(0.0435P)^2^+16.9127P] where P=(Fo^2^+2Fc^2^)/3'
_refine_ls_weighting_scheme calc
_refine_ls_wR_factor_gt 0.1179
_refine_ls_wR_factor_ref 0.1247
_reflns_Friedel_coverage 0.000
_reflns_number_gt 14004
_reflns_number_total 17378
_reflns_threshold_expression 'I > 2\s(I)'
_cod_data_source_file d3dt02732e2.cif
_cod_data_source_block febr14
_cod_original_formula_sum 'C42 H29 Br4 Fe N6 O0.50'
_cod_database_code 7714482
_shelx_shelxl_version_number 2018/3
_shelx_space_group_comment
;
The symmetry employed for this shelxl refinement is uniquely defined
by the following loop, which should always be used as a source of
symmetry information in preference to the above space-group names.
They are only intended as comments.
;
_shelx_estimated_absorpt_t_max 0.613
_shelx_estimated_absorpt_t_min 0.496
_olex2_refinement_description
;
1. Fixed Uiso
 At 1.2 times of:
  All C(H) groups
 At 1.5 times of:
  All O(H,H) groups
2. Restrained distances
 Br1A-C19 \\sim Br1-C19
 with sigma of 0.02
 Br4A-C82 \\sim Br4-C82
 with sigma of 0.02
3. Uiso/Uaniso restraints and constraints
Uanis(C19) \\sim Ueq: with sigma of 0.01 and sigma for terminal atoms of 0.005
Uanis(C18) \\sim Ueq: with sigma of 0.01 and sigma for terminal atoms of 0.005
4. Others
 Sof(Br1A)=Sof(Br7A)=Sof(Br8A)=1-FVAR(1)
 Sof(Br1)=Sof(Br7)=Sof(Br8)=FVAR(1)
 Sof(Br4A)=1-FVAR(2)
 Sof(Br4)=FVAR(2)
5.a Free rotating group:
 O1(H1A,H1B)
5.b Aromatic/amide H refined with riding coordinates:
 C1(H1), C2(H2), C3(H3), C4(H4), C7(H7), C9(H9), C12(H12), C13(H13), C14(H14),
 C15(H15), C17(H17), C18(H18), C20(H20), C21(H21), C22(H22), C23(H23), C24(H24),
  C25(H25), C28(H28), C30(H30), C33(H33), C34(H34), C35(H35), C36(H36),
 C38(H38), C39(H39), C41(H41), C42(H42), C43(H43), C44(H44), C45(H45), C46(H46),
  C49(H49), C51(H51), C54(H54), C55(H55), C56(H56), C57(H57), C59(H59),
 C60(H60), C62(H62), C63(H63), C64(H64), C65(H65), C66(H66), C67(H67), C70(H70),
  C72(H72), C75(H75), C76(H76), C77(H77), C78(H78), C80(H80), C81(H81),
 C83(H83), C84(H84)
;
_smtbx_masks_void_probe_radius 1.2
_smtbx_masks_void_truncation_radius 1.2
_olex2_submission_special_instructions 'No special instructions were received'

loop_
_space_group_symop_operation_xyz
'x, y, z'
'-x, -y, -z'

loop_
_atom_site_label
_atom_site_type_symbol
_atom_site_fract_x
_atom_site_fract_y
_atom_site_fract_z
_atom_site_U_iso_or_equiv
_atom_site_adp_type
_atom_site_occupancy
_atom_site_site_symmetry_order
_atom_site_calc_flag
_atom_site_refinement_flags_posn
_atom_site_refinement_flags_adp
_atom_site_refinement_flags_occupancy
_atom_site_disorder_assembly
_atom_site_disorder_group
Br1 Br 0.3978(3) 0.0129(2) 0.59084(5) 0.0246(4) Uani 0.470(3) 1 d D . P A 1
Br1A Br 0.3349(2) -0.0236(2) 0.58811(4) 0.0273(4) Uani 0.530(3) 1 d D . P A 2
Br2 Br 0.86927(7) 0.99435(5) 0.16019(2) 0.02762(12) Uani 1 1 d . . . . .
Fe1 Fe 0.63314(7) 0.50438(6) 0.37710(2) 0.01241(13) Uani 1 1 d . . . . .
N1 N 0.7608(4) 0.6356(4) 0.40731(9) 0.0167(8) Uani 1 1 d . . . . .
N2 N 0.5862(4) 0.4160(3) 0.41400(8) 0.0135(7) Uani 1 1 d . . . . .
N3 N 0.4978(4) 0.3412(3) 0.35912(8) 0.0141(8) Uani 1 1 d . . . . .
N4 N 0.8238(4) 0.4500(3) 0.36446(8) 0.0145(8) Uani 1 1 d . . . . .
N5 N 0.6766(4) 0.5916(3) 0.33973(8) 0.0135(7) Uani 1 1 d . . . . .
N6 N 0.4545(4) 0.5846(3) 0.37683(8) 0.0141(8) Uani 1 1 d . . . . .
C1 C 0.8540(5) 0.7515(4) 0.40080(12) 0.0211(10) Uani 1 1 d . . . . .
H1 H 0.856986 0.777133 0.380304 0.025 Uiso 1 1 calc R U . . .
C2 C 0.9454(6) 0.8340(5) 0.42334(12) 0.0279(12) Uani 1 1 d . . . . .
H2 H 1.008949 0.913482 0.418023 0.034 Uiso 1 1 calc R U . . .
C3 C 0.9414(6) 0.7974(5) 0.45376(13) 0.0293(12) Uani 1 1 d . . . . .
H3 H 1.002558 0.851705 0.469214 0.035 Uiso 1 1 calc R U . . .
C4 C 0.8455(6) 0.6788(5) 0.46114(11) 0.0220(10) Uani 1 1 d . . . . .
H4 H 0.841151 0.652663 0.481606 0.026 Uiso 1 1 calc R U . . .
C5 C 0.7557(5) 0.5994(4) 0.43756(10) 0.0174(9) Uani 1 1 d . . . . .
C6 C 0.6516(5) 0.4710(4) 0.44178(10) 0.0166(9) Uani 1 1 d . . . . .
C7 C 0.6205(6) 0.4054(5) 0.46909(10) 0.0207(10) Uani 1 1 d . . . . .
H7 H 0.667073 0.443834 0.487905 0.025 Uiso 1 1 calc R U . . .
C8 C 0.5188(6) 0.2811(5) 0.46835(10) 0.0194(10) Uani 1 1 d . . . . .
C9 C 0.4491(5) 0.2274(4) 0.43954(10) 0.0179(9) Uani 1 1 d . . . . .
H9 H 0.378150 0.146271 0.438410 0.021 Uiso 1 1 calc R U . . .
C10 C 0.4872(5) 0.2964(4) 0.41272(10) 0.0152(9) Uani 1 1 d . . . . .
C11 C 0.4358(5) 0.2519(4) 0.38040(9) 0.0133(9) Uani 1 1 d . . . . .
C12 C 0.3430(5) 0.1305(4) 0.37140(11) 0.0185(10) Uani 1 1 d . . . . .
H12 H 0.299830 0.072058 0.386381 0.022 Uiso 1 1 calc R U . . .
C13 C 0.3153(5) 0.0972(4) 0.34003(10) 0.0178(9) Uani 1 1 d . . . . .
H13 H 0.254661 0.015648 0.333562 0.021 Uiso 1 1 calc R U . . .
C14 C 0.3794(5) 0.1871(4) 0.31822(10) 0.0171(9) Uani 1 1 d . . . . .
H14 H 0.362752 0.166261 0.296934 0.021 Uiso 1 1 calc R U . . .
C15 C 0.4685(5) 0.3084(4) 0.32850(9) 0.0130(9) Uani 1 1 d . . . . .
H15 H 0.509189 0.368937 0.313814 0.016 Uiso 1 1 calc R U . . .
C16 C 0.4851(6) 0.2065(5) 0.49656(10) 0.0225(11) Uani 1 1 d . . . . .
C17 C 0.5937(8) 0.2304(5) 0.52160(12) 0.0399(15) Uani 1 1 d . . . . .
H17 H 0.689497 0.292740 0.520155 0.048 Uiso 1 1 calc R U . . .
C18 C 0.5607(9) 0.1630(6) 0.54844(13) 0.0460(17) Uani 1 1 d . U . . .
H18 H 0.633913 0.178857 0.564953 0.055 Uiso 1 1 calc R U . . .
C19 C 0.4166(8) 0.0709(6) 0.55052(11) 0.0371(15) Uani 1 1 d D U . . .
C20 C 0.3099(7) 0.0422(6) 0.52595(12) 0.0330(13) Uani 1 1 d . . . . .
H20 H 0.215479 -0.021762 0.527266 0.040 Uiso 1 1 calc R U . . .
C21 C 0.3457(6) 0.1103(5) 0.49926(11) 0.0264(11) Uani 1 1 d . . . . .
H21 H 0.273903 0.090997 0.482497 0.032 Uiso 1 1 calc R U . . .
C22 C 0.8927(5) 0.3724(4) 0.37959(10) 0.0163(9) Uani 1 1 d . . . . .
H22 H 0.853634 0.343586 0.398880 0.020 Uiso 1 1 calc R U . . .
C23 C 1.0210(5) 0.3334(4) 0.36740(11) 0.0184(10) Uani 1 1 d . . . . .
H23 H 1.065860 0.278706 0.378241 0.022 Uiso 1 1 calc R U . . .
C24 C 1.0806(5) 0.3779(4) 0.33876(10) 0.0177(9) Uani 1 1 d . . . . .
H24 H 1.165358 0.352385 0.330138 0.021 Uiso 1 1 calc R U . . .
C25 C 1.0135(5) 0.4599(4) 0.32320(10) 0.0156(9) Uani 1 1 d . . . . .
H25 H 1.053153 0.491323 0.304155 0.019 Uiso 1 1 calc R U . . .
C26 C 0.8858(5) 0.4948(4) 0.33642(10) 0.0134(9) Uani 1 1 d . . . . .
C27 C 0.8006(5) 0.5799(4) 0.32214(10) 0.0139(9) Uani 1 1 d . . . . .
C28 C 0.8343(5) 0.6415(4) 0.29432(9) 0.0122(8) Uani 1 1 d . . . . .
H28 H 0.920963 0.633492 0.282708 0.015 Uiso 1 1 calc R U . . .
C29 C 0.7365(5) 0.7164(4) 0.28367(10) 0.0133(9) Uani 1 1 d . . . . .
C30 C 0.6059(5) 0.7228(4) 0.30212(10) 0.0147(9) Uani 1 1 d . . . . .
H30 H 0.536818 0.769192 0.295620 0.018 Uiso 1 1 calc R U . . .
C31 C 0.5801(5) 0.6608(4) 0.32973(10) 0.0144(9) Uani 1 1 d . . . . .
C32 C 0.4508(5) 0.6580(4) 0.35163(10) 0.0125(9) Uani 1 1 d . . . . .
C33 C 0.3352(5) 0.7224(4) 0.34757(11) 0.0179(9) Uani 1 1 d . . . . .
H33 H 0.336904 0.772910 0.330472 0.021 Uiso 1 1 calc R U . . .
C34 C 0.2165(5) 0.7099(5) 0.36965(11) 0.0213(10) Uani 1 1 d . . . . .
H34 H 0.137189 0.751745 0.367433 0.026 Uiso 1 1 calc R U . . .
C35 C 0.2174(5) 0.6344(4) 0.39497(11) 0.0196(10) Uani 1 1 d . . . . .
H35 H 0.138781 0.624827 0.409897 0.024 Uiso 1 1 calc R U . . .
C36 C 0.3373(5) 0.5736(4) 0.39769(10) 0.0173(9) Uani 1 1 d . . . . .
H36 H 0.336960 0.522729 0.414675 0.021 Uiso 1 1 calc R U . . .
C37 C 0.7696(5) 0.7857(4) 0.25446(10) 0.0152(9) Uani 1 1 d . . . . .
C38 C 0.8994(6) 0.7778(5) 0.23587(11) 0.0253(11) Uani 1 1 d . . . . .
H38 H 0.966065 0.729011 0.242157 0.030 Uiso 1 1 calc R U . . .
C39 C 0.9287(6) 0.8418(5) 0.20840(11) 0.0265(11) Uani 1 1 d . . . . .
H39 H 1.014153 0.835573 0.196178 0.032 Uiso 1 1 calc R U . . .
C40 C 0.8307(6) 0.9150(4) 0.19917(10) 0.0187(10) Uani 1 1 d . . . . .
C41 C 0.7047(5) 0.9277(4) 0.21711(10) 0.0176(9) Uani 1 1 d . . . . .
H41 H 0.640930 0.978892 0.210864 0.021 Uiso 1 1 calc R U . . .
C42 C 0.6748(5) 0.8632(4) 0.24444(10) 0.0161(9) Uani 1 1 d . . . . .
H42 H 0.589678 0.871321 0.256538 0.019 Uiso 1 1 calc R U . . .
Br3 Br 0.86140(6) -0.00904(5) 0.34538(2) 0.02731(12) Uani 1 1 d . . . . .
Br4 Br 0.9347(8) 0.9296(6) -0.08968(10) 0.0375(10) Uani 0.69(5) 1 d D . P B 1
Br4A Br 0.966(5) 0.953(3) -0.0881(4) 0.061(4) Uani 0.31(5) 1 d D . P B 2
Fe2 Fe 0.98834(7) 0.50651(6) 0.13204(2) 0.01388(14) Uani 1 1 d . . . . .
N7 N 0.8040(4) 0.5589(4) 0.14947(8) 0.0154(8) Uani 1 1 d . . . . .
N8 N 0.9726(4) 0.4268(3) 0.17051(8) 0.0142(8) Uani 1 1 d . . . . .
N9 N 1.1704(4) 0.4326(4) 0.12829(8) 0.0158(8) Uani 1 1 d . . . . .
N10 N 0.8477(4) 0.3612(4) 0.10754(9) 0.0192(8) Uani 1 1 d . . . . .
N11 N 0.9956(4) 0.5820(4) 0.09331(8) 0.0170(8) Uani 1 1 d . . . . .
N12 N 1.1360(4) 0.6744(4) 0.14324(8) 0.0149(8) Uani 1 1 d . . . . .
C43 C 0.7241(5) 0.6350(4) 0.13685(10) 0.0171(9) Uani 1 1 d . . . . .
H43 H 0.754473 0.667949 0.117453 0.020 Uiso 1 1 calc R U . . .
C44 C 0.5984(6) 0.6664(5) 0.15158(11) 0.0200(10) Uani 1 1 d . . . . .
H44 H 0.545228 0.719080 0.142083 0.024 Uiso 1 1 calc R U . . .
C45 C 0.5519(5) 0.6190(5) 0.18051(11) 0.0198(10) Uani 1 1 d . . . . .
H45 H 0.468206 0.640034 0.190812 0.024 Uiso 1 1 calc R U . . .
C46 C 0.6321(5) 0.5398(5) 0.19383(10) 0.0182(10) Uani 1 1 d . . . . .
H46 H 0.602826 0.506187 0.213213 0.022 Uiso 1 1 calc R U . . .
C47 C 0.7568(5) 0.5111(4) 0.17788(10) 0.0144(9) Uani 1 1 d . . . . .
C48 C 0.8536(5) 0.4308(4) 0.19003(10) 0.0156(9) Uani 1 1 d . . . . .
C49 C 0.8307(5) 0.3629(4) 0.21703(10) 0.0169(9) Uani 1 1 d . . . . .
H49 H 0.746405 0.365456 0.229961 0.020 Uiso 1 1 calc R U . . .
C50 C 0.9342(5) 0.2907(4) 0.22476(10) 0.0146(9) Uani 1 1 d . . . . .
C51 C 1.0596(5) 0.2901(4) 0.20446(10) 0.0147(9) Uani 1 1 d . . . . .
H51 H 1.132714 0.244760 0.209214 0.018 Uiso 1 1 calc R U . . .
C52 C 1.0741(5) 0.3570(4) 0.17749(10) 0.0150(9) Uani 1 1 d . . . . .
C53 C 1.1938(5) 0.3649(4) 0.15307(11) 0.0166(9) Uani 1 1 d . . . . .
C54 C 1.3191(6) 0.3086(5) 0.15476(11) 0.0217(10) Uani 1 1 d . . . . .
H54 H 1.330936 0.260059 0.171582 0.026 Uiso 1 1 calc R U . . .
C55 C 1.4263(6) 0.3275(5) 0.13034(12) 0.0268(11) Uani 1 1 d . . . . .
H55 H 1.512510 0.292345 0.130758 0.032 Uiso 1 1 calc R U . . .
C56 C 1.4042(6) 0.3983(5) 0.10557(13) 0.0297(12) Uani 1 1 d . . . . .
H56 H 1.475946 0.412028 0.089312 0.036 Uiso 1 1 calc R U . . .
C57 C 1.2752(6) 0.4489(5) 0.10497(11) 0.0227(10) Uani 1 1 d . . . . .
H57 H 1.260278 0.495527 0.087996 0.027 Uiso 1 1 calc R U . . .
C58 C 0.9138(5) 0.2160(4) 0.25357(10) 0.0160(9) Uani 1 1 d . . . . .
C59 C 1.0141(5) 0.1388(5) 0.26026(10) 0.0182(9) Uani 1 1 d . . . . .
H59 H 1.094712 0.134701 0.246493 0.022 Uiso 1 1 calc R U . . .
C60 C 0.9967(5) 0.0687(5) 0.28676(10) 0.0187(10) Uani 1 1 d . . . . .
H60 H 1.063115 0.016508 0.290698 0.022 Uiso 1 1 calc R U . . .
C61 C 0.8791(6) 0.0774(4) 0.30725(10) 0.0196(10) Uani 1 1 d . . . . .
C62 C 0.7748(6) 0.1493(5) 0.30140(11) 0.0217(10) Uani 1 1 d . . . . .
H62 H 0.694085 0.151626 0.315291 0.026 Uiso 1 1 calc R U . . .
C63 C 0.7914(6) 0.2183(5) 0.27450(10) 0.0205(10) Uani 1 1 d . . . . .
H63 H 0.720860 0.266673 0.270283 0.025 Uiso 1 1 calc R U . . .
C64 C 0.7815(5) 0.2424(5) 0.11669(13) 0.0241(11) Uani 1 1 d . . . . .
H64 H 0.805733 0.221350 0.136617 0.029 Uiso 1 1 calc R U . . .
C65 C 0.6790(6) 0.1501(5) 0.09787(14) 0.0326(13) Uani 1 1 d . . . . .
H65 H 0.635767 0.068447 0.105033 0.039 Uiso 1 1 calc R U . . .
C66 C 0.6409(6) 0.1799(6) 0.06823(14) 0.0369(14) Uani 1 1 d . . . . .
H66 H 0.569524 0.119511 0.055437 0.044 Uiso 1 1 calc R U . . .
C67 C 0.7107(6) 0.3009(5) 0.05792(13) 0.0318(13) Uani 1 1 d . . . . .
H67 H 0.687468 0.322616 0.037998 0.038 Uiso 1 1 calc R U . . .
C68 C 0.8155(6) 0.3892(5) 0.07747(11) 0.0209(10) Uani 1 1 d . . . . .
C69 C 0.9040(6) 0.5179(5) 0.06933(10) 0.0212(10) Uani 1 1 d . . . . .
C70 C 0.8991(6) 0.5749(5) 0.04109(11) 0.0279(12) Uani 1 1 d . . . . .
H70 H 0.834118 0.530098 0.024796 0.033 Uiso 1 1 calc R U . . .
C71 C 0.9922(7) 0.7001(5) 0.03711(11) 0.0277(12) Uani 1 1 d . . . . .
C72 C 1.0911(6) 0.7622(5) 0.06207(11) 0.0238(11) Uani 1 1 d . . . . .
H72 H 1.157908 0.843925 0.059907 0.029 Uiso 1 1 calc R U . . .
C73 C 1.0893(5) 0.7019(4) 0.08993(10) 0.0175(9) Uani 1 1 d . . . . .
C74 C 1.1749(5) 0.7547(4) 0.11925(10) 0.0152(9) Uani 1 1 d . . . . .
C75 C 1.2837(6) 0.8742(5) 0.12336(11) 0.0210(10) Uani 1 1 d . . . . .
H75 H 1.311245 0.926784 0.106538 0.025 Uiso 1 1 calc R U . . .
C76 C 1.3505(6) 0.9142(5) 0.15264(12) 0.0225(10) Uani 1 1 d . . . . .
H76 H 1.421203 0.994814 0.155935 0.027 Uiso 1 1 calc R U . . .
C77 C 1.3103(6) 0.8323(5) 0.17696(11) 0.0201(10) Uani 1 1 d . . . . .
H77 H 1.353677 0.857015 0.196875 0.024 Uiso 1 1 calc R U . . .
C78 C 1.2049(5) 0.7133(4) 0.17133(10) 0.0169(9) Uani 1 1 d . . . . .
H78 H 1.180639 0.657851 0.187674 0.020 Uiso 1 1 calc R U . . .
C79 C 0.9804(7) 0.7642(6) 0.00760(11) 0.0321(13) Uani 1 1 d . . . . .
C80 C 1.1043(7) 0.8628(6) -0.00259(11) 0.0323(13) Uani 1 1 d . . . . .
H80 H 1.196165 0.892155 0.009624 0.039 Uiso 1 1 calc R U . . .
C81 C 1.0917(8) 0.9179(6) -0.03099(12) 0.0354(14) Uani 1 1 d . . . . .
H81 H 1.173779 0.984525 -0.037751 0.043 Uiso 1 1 calc R U . . .
C82 C 0.9559(8) 0.8722(6) -0.04876(12) 0.0386(15) Uani 1 1 d D . . . .
C83 C 0.8278(9) 0.7799(7) -0.03867(13) 0.0453(16) Uani 1 1 d . . . . .
H83 H 0.734918 0.753425 -0.050658 0.054 Uiso 1 1 calc R U . . .
C84 C 0.8408(8) 0.7277(7) -0.01035(13) 0.0444(16) Uani 1 1 d . . . . .
H84 H 0.754310 0.666521 -0.002994 0.053 Uiso 1 1 calc R U . . .
Br5 Br 0.40596(6) 0.13193(5) 0.22555(2) 0.02218(11) Uani 1 1 d . . . . .
Br6 Br 0.23079(6) -0.39495(4) 0.25161(2) 0.01935(11) Uani 1 1 d . . . . .
Br7 Br 0.04737(13) 0.19916(11) 0.44632(2) 0.0247(4) Uani 0.470(3) 1 d . . P A 1
Br8 Br 0.07942(13) 0.43207(11) 0.46302(2) 0.0212(4) Uani 0.470(3) 1 d . . P A 1
Br7A Br 0.0709(16) 0.1498(14) 0.4366(4) 0.536(9) Uani 0.530(3) 1 d . . P A 2
Br8A Br 0.101(2) 0.4920(18) 0.4678(3) 0.629(12) Uani 0.530(3) 1 d . . P A 2
O1 O 0.3092(5) -0.0975(4) 0.28111(8) 0.0308(8) Uani 1 1 d G . . C 4
H1A H 0.272734 -0.172450 0.272804 0.046 Uiso 1 1 d G U . C 4
H1B H 0.325912 -0.043317 0.266929 0.046 Uiso 1 1 d G U . C 4

loop_
_atom_site_aniso_label
_atom_site_aniso_U_11
_atom_site_aniso_U_22
_atom_site_aniso_U_33
_atom_site_aniso_U_23
_atom_site_aniso_U_13
_atom_site_aniso_U_12
Br1 0.0362(12) 0.0283(10) 0.0140(6) 0.0096(6) 0.0070(8) 0.0154(8)
Br1A 0.0379(11) 0.0342(10) 0.0168(6) 0.0121(6) 0.0087(7) 0.0198(8)
Br2 0.0450(3) 0.0240(3) 0.0158(2) 0.00652(19) 0.0050(2) 0.0115(2)
Fe1 0.0108(3) 0.0136(3) 0.0129(3) 0.0002(2) 0.0012(2) 0.0034(2)
N1 0.0118(19) 0.017(2) 0.022(2) -0.0013(15) 0.0015(15) 0.0046(15)
N2 0.0090(18) 0.0161(19) 0.0152(18) -0.0006(14) -0.0015(14) 0.0035(15)
N3 0.0158(19) 0.0151(19) 0.0137(18) 0.0004(14) 0.0028(14) 0.0078(15)
N4 0.0128(19) 0.0145(19) 0.0162(18) 0.0009(15) -0.0016(14) 0.0037(15)
N5 0.0122(19) 0.0135(18) 0.0156(18) 0.0005(14) -0.0005(14) 0.0052(15)
N6 0.0130(19) 0.0118(18) 0.0161(18) -0.0027(14) -0.0004(14) 0.0016(15)
C1 0.017(2) 0.017(2) 0.029(3) -0.001(2) 0.0057(19) 0.0041(19)
C2 0.020(3) 0.026(3) 0.032(3) -0.006(2) 0.007(2) -0.002(2)
C3 0.020(3) 0.027(3) 0.036(3) -0.015(2) -0.002(2) 0.001(2)
C4 0.025(3) 0.022(3) 0.022(2) -0.0081(19) -0.0033(19) 0.012(2)
C5 0.018(2) 0.017(2) 0.019(2) -0.0025(18) 0.0002(18) 0.0076(19)
C6 0.015(2) 0.015(2) 0.019(2) -0.0016(18) -0.0010(17) 0.0032(18)
C7 0.028(3) 0.023(3) 0.012(2) -0.0039(18) -0.0048(18) 0.009(2)
C8 0.023(3) 0.024(3) 0.012(2) 0.0002(18) -0.0016(18) 0.009(2)
C9 0.020(2) 0.018(2) 0.015(2) 0.0003(18) 0.0030(18) 0.0020(19)
C10 0.014(2) 0.017(2) 0.014(2) -0.0014(17) 0.0024(17) 0.0039(18)
C11 0.012(2) 0.016(2) 0.012(2) -0.0013(17) -0.0013(16) 0.0062(18)
C12 0.018(2) 0.016(2) 0.019(2) 0.0021(18) 0.0000(18) 0.0002(19)
C13 0.018(2) 0.015(2) 0.020(2) -0.0052(18) -0.0019(18) 0.0046(19)
C14 0.016(2) 0.022(2) 0.014(2) -0.0028(18) -0.0009(17) 0.0066(19)
C15 0.012(2) 0.018(2) 0.012(2) 0.0023(17) 0.0035(16) 0.0082(18)
C16 0.040(3) 0.019(2) 0.010(2) -0.0041(18) -0.0011(19) 0.010(2)
C17 0.069(4) 0.022(3) 0.026(3) -0.002(2) -0.017(3) 0.007(3)
C18 0.090(5) 0.030(3) 0.021(3) -0.005(2) -0.022(3) 0.022(3)
C19 0.078(4) 0.038(3) 0.010(2) 0.008(2) 0.011(2) 0.039(3)
C20 0.044(3) 0.038(3) 0.028(3) 0.014(2) 0.016(2) 0.026(3)
C21 0.031(3) 0.036(3) 0.016(2) 0.008(2) 0.005(2) 0.015(2)
C22 0.016(2) 0.013(2) 0.020(2) 0.0015(17) -0.0032(17) 0.0036(18)
C23 0.018(2) 0.017(2) 0.022(2) 0.0001(18) -0.0060(18) 0.0078(19)
C24 0.014(2) 0.021(2) 0.019(2) -0.0028(18) -0.0031(17) 0.0083(19)
C25 0.012(2) 0.018(2) 0.017(2) -0.0010(18) -0.0023(17) 0.0055(18)
C26 0.010(2) 0.013(2) 0.015(2) -0.0014(16) -0.0042(16) -0.0005(17)
C27 0.011(2) 0.015(2) 0.016(2) -0.0010(17) -0.0023(16) 0.0045(17)
C28 0.011(2) 0.014(2) 0.012(2) -0.0018(16) 0.0005(16) 0.0032(17)
C29 0.013(2) 0.012(2) 0.014(2) -0.0024(16) -0.0025(16) 0.0025(17)
C30 0.014(2) 0.017(2) 0.014(2) 0.0013(17) -0.0020(17) 0.0065(18)
C31 0.014(2) 0.014(2) 0.015(2) -0.0034(17) -0.0021(17) 0.0027(18)
C32 0.010(2) 0.011(2) 0.015(2) -0.0018(16) 0.0001(16) 0.0013(17)
C33 0.014(2) 0.020(2) 0.022(2) -0.0001(19) 0.0028(18) 0.0072(19)
C34 0.013(2) 0.023(3) 0.028(3) -0.005(2) 0.0029(19) 0.006(2)
C35 0.013(2) 0.020(2) 0.023(2) -0.0059(19) 0.0057(18) 0.0009(19)
C36 0.015(2) 0.019(2) 0.015(2) -0.0012(18) 0.0029(17) 0.0017(19)
C37 0.018(2) 0.017(2) 0.010(2) -0.0022(17) -0.0017(17) 0.0061(19)
C38 0.027(3) 0.030(3) 0.024(3) 0.003(2) 0.008(2) 0.017(2)
C39 0.036(3) 0.030(3) 0.020(2) 0.006(2) 0.010(2) 0.020(2)
C40 0.027(3) 0.016(2) 0.013(2) 0.0028(17) 0.0040(18) 0.004(2)
C41 0.017(2) 0.020(2) 0.017(2) 0.0021(18) -0.0058(18) 0.0067(19)
C42 0.014(2) 0.019(2) 0.017(2) 0.0000(18) -0.0012(17) 0.0063(19)
Br3 0.0333(3) 0.0270(3) 0.0178(2) 0.00789(19) -0.0004(2) 0.0002(2)
Br4 0.0633(18) 0.0468(16) 0.0173(8) 0.0038(9) -0.0017(14) 0.0403(14)
Br4A 0.108(8) 0.081(7) 0.024(3) 0.023(3) 0.028(3) 0.076(6)
Fe2 0.0125(3) 0.0161(3) 0.0142(3) 0.0003(2) 0.0022(2) 0.0058(3)
N7 0.0145(19) 0.019(2) 0.0138(18) -0.0015(15) -0.0012(14) 0.0069(16)
N8 0.0110(18) 0.0149(19) 0.0186(19) 0.0007(15) 0.0043(14) 0.0067(15)
N9 0.0120(19) 0.0154(19) 0.0194(19) -0.0011(15) 0.0034(15) 0.0028(15)
N10 0.013(2) 0.020(2) 0.025(2) -0.0055(16) 0.0055(15) 0.0051(16)
N11 0.015(2) 0.022(2) 0.0150(18) -0.0022(15) -0.0004(14) 0.0066(16)
N12 0.0110(19) 0.019(2) 0.0167(18) -0.0002(15) 0.0016(14) 0.0082(16)
C43 0.019(2) 0.017(2) 0.017(2) 0.0001(18) -0.0023(18) 0.0086(19)
C44 0.021(3) 0.022(3) 0.021(2) -0.0014(19) -0.0057(19) 0.014(2)
C45 0.015(2) 0.026(3) 0.021(2) -0.0047(19) 0.0023(18) 0.011(2)
C46 0.015(2) 0.025(3) 0.017(2) -0.0010(19) -0.0008(17) 0.010(2)
C47 0.014(2) 0.017(2) 0.015(2) 0.0003(17) -0.0003(16) 0.0088(18)
C48 0.014(2) 0.017(2) 0.019(2) -0.0047(18) -0.0005(17) 0.0089(18)
C49 0.011(2) 0.024(2) 0.018(2) -0.0004(18) 0.0019(17) 0.0070(19)
C50 0.014(2) 0.015(2) 0.014(2) -0.0039(17) -0.0067(16) 0.0028(18)
C51 0.011(2) 0.015(2) 0.019(2) -0.0011(17) -0.0014(17) 0.0048(18)
C52 0.011(2) 0.014(2) 0.020(2) -0.0030(17) -0.0014(17) 0.0043(18)
C53 0.010(2) 0.017(2) 0.024(2) -0.0032(18) 0.0041(17) 0.0062(18)
C54 0.020(3) 0.025(3) 0.023(2) -0.003(2) 0.0024(19) 0.013(2)
C55 0.015(2) 0.035(3) 0.034(3) -0.004(2) 0.002(2) 0.015(2)
C56 0.019(3) 0.036(3) 0.034(3) -0.006(2) 0.011(2) 0.008(2)
C57 0.018(2) 0.027(3) 0.022(2) 0.000(2) 0.0077(19) 0.005(2)
C58 0.014(2) 0.019(2) 0.013(2) -0.0007(17) -0.0011(17) 0.0019(18)
C59 0.014(2) 0.024(3) 0.019(2) 0.0014(19) -0.0013(17) 0.0087(19)
C60 0.014(2) 0.025(3) 0.017(2) 0.0037(19) -0.0036(17) 0.005(2)
C61 0.025(3) 0.015(2) 0.015(2) 0.0006(18) -0.0040(18) 0.000(2)
C62 0.022(3) 0.026(3) 0.015(2) -0.0006(19) 0.0019(18) 0.004(2)
C63 0.022(3) 0.024(3) 0.017(2) 0.0000(19) -0.0015(18) 0.009(2)
C64 0.013(2) 0.020(3) 0.040(3) -0.002(2) 0.009(2) 0.005(2)
C65 0.020(3) 0.023(3) 0.053(4) -0.009(2) 0.010(2) 0.004(2)
C66 0.019(3) 0.036(3) 0.049(4) -0.021(3) -0.002(2) 0.000(2)
C67 0.025(3) 0.036(3) 0.032(3) -0.015(2) 0.001(2) 0.006(2)
C68 0.017(2) 0.024(3) 0.022(2) -0.006(2) 0.0008(19) 0.009(2)
C69 0.024(3) 0.025(3) 0.017(2) -0.0072(19) -0.0036(19) 0.012(2)
C70 0.035(3) 0.037(3) 0.013(2) -0.007(2) -0.001(2) 0.014(2)
C71 0.037(3) 0.037(3) 0.014(2) 0.000(2) 0.003(2) 0.019(3)
C72 0.031(3) 0.022(3) 0.019(2) 0.003(2) 0.003(2) 0.010(2)
C73 0.015(2) 0.019(2) 0.019(2) 0.0006(18) 0.0016(17) 0.0048(19)
C74 0.012(2) 0.019(2) 0.017(2) 0.0045(18) 0.0023(17) 0.0068(18)
C75 0.016(2) 0.021(2) 0.029(3) 0.008(2) -0.0013(19) 0.008(2)
C76 0.015(2) 0.019(2) 0.033(3) 0.000(2) -0.003(2) 0.004(2)
C77 0.018(2) 0.022(2) 0.023(2) -0.0093(19) -0.0069(19) 0.012(2)
C78 0.015(2) 0.023(2) 0.016(2) -0.0001(18) 0.0025(17) 0.0121(19)
C79 0.046(3) 0.042(3) 0.014(2) -0.002(2) -0.001(2) 0.022(3)
C80 0.043(3) 0.045(3) 0.015(2) 0.001(2) 0.008(2) 0.023(3)
C81 0.057(4) 0.041(3) 0.021(3) 0.008(2) 0.017(3) 0.033(3)
C82 0.062(4) 0.058(4) 0.013(2) 0.003(2) 0.005(3) 0.046(4)
C83 0.061(4) 0.056(4) 0.024(3) -0.001(3) -0.013(3) 0.025(4)
C84 0.058(4) 0.053(4) 0.023(3) 0.010(3) -0.003(3) 0.014(3)
Br5 0.0214(3) 0.0230(2) 0.0253(2) -0.00449(19) -0.00396(18) 0.0124(2)
Br6 0.0210(2) 0.0201(2) 0.0178(2) 0.00023(17) 0.00070(17) 0.00682(19)
Br7 0.0220(6) 0.0259(6) 0.0235(6) 0.0090(4) -0.0045(4) 0.0004(4)
Br8 0.0269(6) 0.0281(6) 0.0095(5) 0.0044(4) -0.0008(4) 0.0082(5)
Br7A 0.439(16) 0.54(2) 0.60(2) 0.164(17) 0.035(15) 0.068(15)
Br8A 0.64(3) 0.72(3) 0.459(18) 0.151(19) 0.047(17) 0.04(2)
O1 0.044(2) 0.0219(19) 0.0269(19) -0.0042(15) -0.0011(17) 0.0109(18)

loop_
_atom_type_symbol
_atom_type_description
_atom_type_scat_dispersion_real
_atom_type_scat_dispersion_imag
_atom_type_scat_source
C C 0.0033 0.0016 'International Tables Vol C Tables 4.2.6.8 and 6.1.1.4'
H H 0.0000 0.0000 'International Tables Vol C Tables 4.2.6.8 and 6.1.1.4'
Br Br -0.2901 2.4595 'International Tables Vol C Tables 4.2.6.8 and 6.1.1.4'
Fe Fe 0.3463 0.8444 'International Tables Vol C Tables 4.2.6.8 and 6.1.1.4'
N N 0.0061 0.0033 'International Tables Vol C Tables 4.2.6.8 and 6.1.1.4'
O O 0.0106 0.0060 'International Tables Vol C Tables 4.2.6.8 and 6.1.1.4'

loop_
_geom_angle_atom_site_label_1
_geom_angle_atom_site_label_2
_geom_angle_atom_site_label_3
_geom_angle
_geom_angle_site_symmetry_1
_geom_angle_site_symmetry_3
_geom_angle_publ_flag
N1 Fe1 N4 91.00(15) . . ?
N2 Fe1 N1 80.47(16) . . ?
N2 Fe1 N3 81.20(15) . . ?
N2 Fe1 N4 99.55(15) . . ?
N2 Fe1 N5 178.96(16) . . ?
N2 Fe1 N6 98.61(15) . . ?
N3 Fe1 N1 161.51(15) . . ?
N3 Fe1 N4 89.72(15) . . ?
N3 Fe1 N6 91.65(15) . . ?
N5 Fe1 N1 100.43(16) . . ?
N5 Fe1 N3 97.93(15) . . ?
N5 Fe1 N4 81.00(15) . . ?
N5 Fe1 N6 80.83(15) . . ?
N6 Fe1 N1 93.40(15) . . ?
N6 Fe1 N4 161.78(15) . . ?
C1 N1 Fe1 126.8(3) . . ?
C1 N1 C5 118.3(4) . . ?
C5 N1 Fe1 114.8(3) . . ?
C6 N2 Fe1 120.5(3) . . ?
C10 N2 Fe1 119.3(3) . . ?
C10 N2 C6 120.2(4) . . ?
C11 N3 Fe1 115.0(3) . . ?
C15 N3 Fe1 126.7(3) . . ?
C15 N3 C11 118.3(4) . . ?
C22 N4 Fe1 127.2(3) . . ?
C22 N4 C26 118.2(4) . . ?
C26 N4 Fe1 114.6(3) . . ?
C27 N5 Fe1 120.0(3) . . ?
C31 N5 Fe1 120.0(3) . . ?
C31 N5 C27 119.9(4) . . ?
C32 N6 Fe1 114.3(3) . . ?
C36 N6 Fe1 128.2(3) . . ?
C36 N6 C32 117.5(4) . . ?
N1 C1 H1 118.7 . . ?
N1 C1 C2 122.6(5) . . ?
C2 C1 H1 118.7 . . ?
C1 C2 H2 120.4 . . ?
C3 C2 C1 119.2(5) . . ?
C3 C2 H2 120.4 . . ?
C2 C3 H3 120.3 . . ?
C2 C3 C4 119.4(5) . . ?
C4 C3 H3 120.3 . . ?
C3 C4 H4 120.5 . . ?
C3 C4 C5 119.1(5) . . ?
C5 C4 H4 120.5 . . ?
N1 C5 C4 121.4(4) . . ?
N1 C5 C6 113.5(4) . . ?
C4 C5 C6 125.1(4) . . ?
N2 C6 C5 110.8(4) . . ?
N2 C6 C7 120.9(4) . . ?
C7 C6 C5 128.3(4) . . ?
C6 C7 H7 120.0 . . ?
C6 C7 C8 120.0(4) . . ?
C8 C7 H7 120.0 . . ?
C7 C8 C9 118.2(4) . . ?
C7 C8 C16 122.0(4) . . ?
C9 C8 C16 119.8(4) . . ?
C8 C9 H9 120.3 . . ?
C10 C9 C8 119.5(4) . . ?
C10 C9 H9 120.3 . . ?
N2 C10 C9 121.2(4) . . ?
N2 C10 C11 111.7(4) . . ?
C9 C10 C11 127.0(4) . . ?
N3 C11 C10 112.7(4) . . ?
N3 C11 C12 122.0(4) . . ?
C12 C11 C10 125.2(4) . . ?
C11 C12 H12 120.3 . . ?
C13 C12 C11 119.3(4) . . ?
C13 C12 H12 120.3 . . ?
C12 C13 H13 120.5 . . ?
C12 C13 C14 119.0(4) . . ?
C14 C13 H13 120.5 . . ?
C13 C14 H14 120.3 . . ?
C13 C14 C15 119.3(4) . . ?
C15 C14 H14 120.3 . . ?
N3 C15 C14 122.0(4) . . ?
N3 C15 H15 119.0 . . ?
C14 C15 H15 119.0 . . ?
C17 C16 C8 120.7(5) . . ?
C21 C16 C8 121.5(4) . . ?
C21 C16 C17 117.8(5) . . ?
C16 C17 H17 119.6 . . ?
C18 C17 C16 120.9(6) . . ?
C18 C17 H17 119.6 . . ?
C17 C18 H18 120.4 . . ?
C17 C18 C19 119.2(5) . . ?
C19 C18 H18 120.4 . . ?
C18 C19 Br1 108.6(4) . . ?
C18 C19 Br1A 126.0(4) . . ?
C20 C19 Br1 129.9(5) . . ?
C20 C19 Br1A 112.6(5) . . ?
C20 C19 C18 121.3(5) . . ?
C19 C20 H20 120.7 . . ?
C19 C20 C21 118.5(6) . . ?
C21 C20 H20 120.7 . . ?
C16 C21 H21 118.9 . . ?
C20 C21 C16 122.2(5) . . ?
C20 C21 H21 118.9 . . ?
N4 C22 H22 118.9 . . ?
N4 C22 C23 122.3(4) . . ?
C23 C22 H22 118.9 . . ?
C22 C23 H23 120.6 . . ?
C24 C23 C22 118.8(4) . . ?
C24 C23 H23 120.6 . . ?
C23 C24 H24 120.1 . . ?
C25 C24 C23 119.7(4) . . ?
C25 C24 H24 120.1 . . ?
C24 C25 H25 120.6 . . ?
C24 C25 C26 118.8(4) . . ?
C26 C25 H25 120.6 . . ?
N4 C26 C25 122.1(4) . . ?
N4 C26 C27 113.1(4) . . ?
C25 C26 C27 124.7(4) . . ?
N5 C27 C26 111.3(4) . . ?
N5 C27 C28 121.3(4) . . ?
C28 C27 C26 127.4(4) . . ?
C27 C28 H28 120.1 . . ?
C27 C28 C29 119.8(4) . . ?
C29 C28 H28 120.1 . . ?
C28 C29 C37 121.6(4) . . ?
C30 C29 C28 117.2(4) . . ?
C30 C29 C37 121.1(4) . . ?
C29 C30 H30 119.9 . . ?
C31 C30 C29 120.2(4) . . ?
C31 C30 H30 119.9 . . ?
N5 C31 C30 121.6(4) . . ?
N5 C31 C32 111.3(4) . . ?
C30 C31 C32 127.1(4) . . ?
N6 C32 C31 113.5(4) . . ?
N6 C32 C33 122.6(4) . . ?
C33 C32 C31 123.9(4) . . ?
C32 C33 H33 120.7 . . ?
C32 C33 C34 118.5(4) . . ?
C34 C33 H33 120.7 . . ?
C33 C34 H34 120.3 . . ?
C35 C34 C33 119.5(4) . . ?
C35 C34 H34 120.3 . . ?
C34 C35 H35 120.5 . . ?
C36 C35 C34 118.9(4) . . ?
C36 C35 H35 120.5 . . ?
N6 C36 C35 123.0(4) . . ?
N6 C36 H36 118.5 . . ?
C35 C36 H36 118.5 . . ?
C38 C37 C29 121.0(4) . . ?
C42 C37 C29 121.4(4) . . ?
C42 C37 C38 117.6(4) . . ?
C37 C38 H38 119.7 . . ?
C39 C38 C37 120.7(5) . . ?
C39 C38 H38 119.7 . . ?
C38 C39 H39 120.1 . . ?
C40 C39 C38 119.7(5) . . ?
C40 C39 H39 120.1 . . ?
C39 C40 Br2 118.2(4) . . ?
C39 C40 C41 121.3(4) . . ?
C41 C40 Br2 120.4(3) . . ?
C40 C41 H41 120.5 . . ?
C42 C41 C40 119.0(4) . . ?
C42 C41 H41 120.5 . . ?
C37 C42 H42 119.2 . . ?
C41 C42 C37 121.6(4) . . ?
C41 C42 H42 119.2 . . ?
N8 Fe2 N7 80.48(15) . . ?
N8 Fe2 N9 81.04(15) . . ?
N8 Fe2 N10 97.07(16) . . ?
N8 Fe2 N12 101.18(16) . . ?
N9 Fe2 N7 161.43(15) . . ?
N9 Fe2 N10 92.50(15) . . ?
N9 Fe2 N12 89.11(15) . . ?
N10 Fe2 N7 91.53(15) . . ?
N11 Fe2 N7 98.32(16) . . ?
N11 Fe2 N8 177.66(17) . . ?
N11 Fe2 N9 100.22(16) . . ?
N11 Fe2 N10 80.94(17) . . ?
N11 Fe2 N12 80.84(16) . . ?
N12 Fe2 N7 92.72(15) . . ?
N12 Fe2 N10 161.70(16) . . ?
C43 N7 Fe2 127.8(3) . . ?
C43 N7 C47 117.8(4) . . ?
C47 N7 Fe2 114.4(3) . . ?
C48 N8 Fe2 120.5(3) . . ?
C48 N8 C52 119.7(4) . . ?
C52 N8 Fe2 119.6(3) . . ?
C53 N9 Fe2 114.7(3) . . ?
C57 N9 Fe2 126.5(3) . . ?
C57 N9 C53 118.7(4) . . ?
C64 N10 Fe2 128.0(4) . . ?
C64 N10 C68 117.8(4) . . ?
C68 N10 Fe2 114.2(3) . . ?
C69 N11 Fe2 119.7(3) . . ?
C69 N11 C73 120.5(4) . . ?
C73 N11 Fe2 119.8(3) . . ?
C74 N12 Fe2 115.1(3) . . ?
C78 N12 Fe2 126.5(3) . . ?
C78 N12 C74 118.4(4) . . ?
N7 C43 H43 118.8 . . ?
N7 C43 C44 122.5(4) . . ?
C44 C43 H43 118.8 . . ?
C43 C44 H44 120.2 . . ?
C43 C44 C45 119.7(4) . . ?
C45 C44 H44 120.2 . . ?
C44 C45 H45 120.6 . . ?
C46 C45 C44 118.8(4) . . ?
C46 C45 H45 120.6 . . ?
C45 C46 H46 120.5 . . ?
C45 C46 C47 119.0(4) . . ?
C47 C46 H46 120.5 . . ?
N7 C47 C46 122.3(4) . . ?
N7 C47 C48 113.7(4) . . ?
C46 C47 C48 124.0(4) . . ?
N8 C48 C47 110.8(4) . . ?
N8 C48 C49 121.5(4) . . ?
C49 C48 C47 127.7(4) . . ?
C48 C49 H49 120.1 . . ?
C48 C49 C50 119.8(4) . . ?
C50 C49 H49 120.1 . . ?
C49 C50 C51 117.8(4) . . ?
C49 C50 C58 121.5(4) . . ?
C51 C50 C58 120.6(4) . . ?
C50 C51 H51 120.1 . . ?
C52 C51 C50 119.8(4) . . ?
C52 C51 H51 120.1 . . ?
N8 C52 C51 121.3(4) . . ?
N8 C52 C53 110.9(4) . . ?
C51 C52 C53 127.8(4) . . ?
N9 C53 C52 113.6(4) . . ?
N9 C53 C54 122.5(4) . . ?
C54 C53 C52 123.9(4) . . ?
C53 C54 H54 121.2 . . ?
C53 C54 C55 117.6(5) . . ?
C55 C54 H54 121.2 . . ?
C54 C55 H55 120.1 . . ?
C56 C55 C54 119.8(5) . . ?
C56 C55 H55 120.1 . . ?
C55 C56 H56 120.1 . . ?
C55 C56 C57 119.8(5) . . ?
C57 C56 H56 120.1 . . ?
N9 C57 C56 121.7(5) . . ?
N9 C57 H57 119.2 . . ?
C56 C57 H57 119.2 . . ?
C59 C58 C50 120.9(4) . . ?
C59 C58 C63 117.8(4) . . ?
C63 C58 C50 121.2(4) . . ?
C58 C59 H59 119.2 . . ?
C60 C59 C58 121.7(4) . . ?
C60 C59 H59 119.2 . . ?
C59 C60 H60 120.7 . . ?
C61 C60 C59 118.6(4) . . ?
C61 C60 H60 120.7 . . ?
C60 C61 Br3 119.5(4) . . ?
C60 C61 C62 122.0(4) . . ?
C62 C61 Br3 118.5(4) . . ?
C61 C62 H62 120.4 . . ?
C61 C62 C63 119.1(4) . . ?
C63 C62 H62 120.4 . . ?
C58 C63 H63 119.7 . . ?
C62 C63 C58 120.6(4) . . ?
C62 C63 H63 119.7 . . ?
N10 C64 H64 118.6 . . ?
N10 C64 C65 122.8(5) . . ?
C65 C64 H64 118.6 . . ?
C64 C65 H65 120.3 . . ?
C64 C65 C66 119.4(5) . . ?
C66 C65 H65 120.3 . . ?
C65 C66 H66 120.5 . . ?
C67 C66 C65 118.9(5) . . ?
C67 C66 H66 120.5 . . ?
C66 C67 H67 120.3 . . ?
C68 C67 C66 119.4(5) . . ?
C68 C67 H67 120.3 . . ?
N10 C68 C67 121.5(5) . . ?
N10 C68 C69 112.8(4) . . ?
C67 C68 C69 125.6(5) . . ?
N11 C69 C68 112.0(4) . . ?
N11 C69 C70 120.8(5) . . ?
C70 C69 C68 127.2(4) . . ?
C69 C70 H70 120.0 . . ?
C69 C70 C71 120.0(5) . . ?
C71 C70 H70 120.0 . . ?
C70 C71 C79 120.1(5) . . ?
C72 C71 C70 117.8(5) . . ?
C72 C71 C79 122.0(5) . . ?
C71 C72 H72 120.1 . . ?
C73 C72 C71 119.9(5) . . ?
C73 C72 H72 120.1 . . ?
N11 C73 C72 121.0(4) . . ?
N11 C73 C74 111.2(4) . . ?
C72 C73 C74 127.7(4) . . ?
N12 C74 C73 113.0(4) . . ?
N12 C74 C75 121.5(4) . . ?
C75 C74 C73 125.5(4) . . ?
C74 C75 H75 120.3 . . ?
C76 C75 C74 119.5(4) . . ?
C76 C75 H75 120.3 . . ?
C75 C76 H76 120.6 . . ?
C75 C76 C77 118.8(4) . . ?
C77 C76 H76 120.6 . . ?
C76 C77 H77 120.4 . . ?
C78 C77 C76 119.2(4) . . ?
C78 C77 H77 120.4 . . ?
N12 C78 C77 122.7(4) . . ?
N12 C78 H78 118.7 . . ?
C77 C78 H78 118.7 . . ?
C80 C79 C71 121.9(5) . . ?
C80 C79 C84 118.3(5) . . ?
C84 C79 C71 119.8(5) . . ?
C79 C80 H80 119.8 . . ?
C79 C80 C81 120.4(6) . . ?
C81 C80 H80 119.8 . . ?
C80 C81 H81 120.6 . . ?
C82 C81 C80 118.8(6) . . ?
C82 C81 H81 120.6 . . ?
C81 C82 Br4 122.0(5) . . ?
C81 C82 Br4A 112.6(14) . . ?
C81 C82 C83 122.4(5) . . ?
C83 C82 Br4 115.6(5) . . ?
C83 C82 Br4A 125.0(14) . . ?
C82 C83 H83 120.9 . . ?
C82 C83 C84 118.2(6) . . ?
C84 C83 H83 120.9 . . ?
C79 C84 H84 119.2 . . ?
C83 C84 C79 121.7(6) . . ?
C83 C84 H84 119.2 . . ?
H1A O1 H1B 109.3 . . ?

loop_
_geom_bond_atom_site_label_1
_geom_bond_atom_site_label_2
_geom_bond_distance
_geom_bond_site_symmetry_2
_geom_bond_publ_flag
Br1 C19 1.855(5) . ?
Br1A C19 1.978(6) . ?
Br2 C40 1.901(4) . ?
Fe1 N1 1.980(4) . ?
Fe1 N2 1.873(4) . ?
Fe1 N3 1.968(4) . ?
Fe1 N4 1.980(4) . ?
Fe1 N5 1.881(4) . ?
Fe1 N6 1.978(4) . ?
N1 C1 1.343(6) . ?
N1 C5 1.367(6) . ?
N2 C6 1.358(6) . ?
N2 C10 1.352(6) . ?
N3 C11 1.365(6) . ?
N3 C15 1.348(5) . ?
N4 C22 1.341(6) . ?
N4 C26 1.374(6) . ?
N5 C27 1.354(5) . ?
N5 C31 1.347(6) . ?
N6 C32 1.372(6) . ?
N6 C36 1.347(6) . ?
C1 H1 0.9300 . ?
C1 C2 1.380(7) . ?
C2 H2 0.9300 . ?
C2 C3 1.375(8) . ?
C3 H3 0.9300 . ?
C3 C4 1.385(7) . ?
C4 H4 0.9300 . ?
C4 C5 1.390(6) . ?
C5 C6 1.464(6) . ?
C6 C7 1.385(6) . ?
C7 H7 0.9300 . ?
C7 C8 1.400(7) . ?
C8 C9 1.404(6) . ?
C8 C16 1.470(6) . ?
C9 H9 0.9300 . ?
C9 C10 1.390(6) . ?
C10 C11 1.473(6) . ?
C11 C12 1.385(6) . ?
C12 H12 0.9300 . ?
C12 C13 1.378(6) . ?
C13 H13 0.9300 . ?
C13 C14 1.388(7) . ?
C14 H14 0.9300 . ?
C14 C15 1.389(6) . ?
C15 H15 0.9300 . ?
C16 C17 1.397(7) . ?
C16 C21 1.387(7) . ?
C17 H17 0.9300 . ?
C17 C18 1.379(8) . ?
C18 H18 0.9300 . ?
C18 C19 1.390(10) . ?
C19 C20 1.371(8) . ?
C20 H20 0.9300 . ?
C20 C21 1.379(7) . ?
C21 H21 0.9300 . ?
C22 H22 0.9300 . ?
C22 C23 1.396(6) . ?
C23 H23 0.9300 . ?
C23 C24 1.389(7) . ?
C24 H24 0.9300 . ?
C24 C25 1.378(6) . ?
C25 H25 0.9300 . ?
C25 C26 1.386(6) . ?
C26 C27 1.477(6) . ?
C27 C28 1.384(6) . ?
C28 H28 0.9300 . ?
C28 C29 1.410(6) . ?
C29 C30 1.408(6) . ?
C29 C37 1.477(6) . ?
C30 H30 0.9300 . ?
C30 C31 1.375(6) . ?
C31 C32 1.467(6) . ?
C32 C33 1.386(6) . ?
C33 H33 0.9300 . ?
C33 C34 1.392(6) . ?
C34 H34 0.9300 . ?
C34 C35 1.386(7) . ?
C35 H35 0.9300 . ?
C35 C36 1.385(7) . ?
C36 H36 0.9300 . ?
C37 C38 1.409(6) . ?
C37 C42 1.404(6) . ?
C38 H38 0.9300 . ?
C38 C39 1.381(7) . ?
C39 H39 0.9300 . ?
C39 C40 1.378(7) . ?
C40 C41 1.379(6) . ?
C41 H41 0.9300 . ?
C41 C42 1.379(6) . ?
C42 H42 0.9300 . ?
Br3 C61 1.903(4) . ?
Br4 C82 1.908(7) . ?
Br4A C82 1.924(12) . ?
Fe2 N7 1.984(4) . ?
Fe2 N8 1.880(4) . ?
Fe2 N9 1.966(4) . ?
Fe2 N10 1.975(4) . ?
Fe2 N11 1.874(4) . ?
Fe2 N12 1.967(4) . ?
N7 C43 1.341(6) . ?
N7 C47 1.365(6) . ?
N8 C48 1.346(5) . ?
N8 C52 1.349(6) . ?
N9 C53 1.359(6) . ?
N9 C57 1.344(6) . ?
N10 C64 1.339(6) . ?
N10 C68 1.379(6) . ?
N11 C69 1.345(6) . ?
N11 C73 1.352(6) . ?
N12 C74 1.360(6) . ?
N12 C78 1.341(6) . ?
C43 H43 0.9300 . ?
C43 C44 1.381(6) . ?
C44 H44 0.9300 . ?
C44 C45 1.383(7) . ?
C45 H45 0.9300 . ?
C45 C46 1.381(6) . ?
C46 H46 0.9300 . ?
C46 C47 1.387(6) . ?
C47 C48 1.471(6) . ?
C48 C49 1.384(6) . ?
C49 H49 0.9300 . ?
C49 C50 1.390(6) . ?
C50 C51 1.404(6) . ?
C50 C58 1.489(6) . ?
C51 H51 0.9300 . ?
C51 C52 1.378(6) . ?
C52 C53 1.472(6) . ?
C53 C54 1.391(6) . ?
C54 H54 0.9300 . ?
C54 C55 1.394(7) . ?
C55 H55 0.9300 . ?
C55 C56 1.377(8) . ?
C56 H56 0.9300 . ?
C56 C57 1.378(7) . ?
C57 H57 0.9300 . ?
C58 C59 1.398(6) . ?
C58 C63 1.404(6) . ?
C59 H59 0.9300 . ?
C59 C60 1.379(6) . ?
C60 H60 0.9300 . ?
C60 C61 1.375(7) . ?
C61 C62 1.375(7) . ?
C62 H62 0.9300 . ?
C62 C63 1.387(7) . ?
C63 H63 0.9300 . ?
C64 H64 0.9300 . ?
C64 C65 1.378(7) . ?
C65 H65 0.9300 . ?
C65 C66 1.383(9) . ?
C66 H66 0.9300 . ?
C66 C67 1.382(8) . ?
C67 H67 0.9300 . ?
C67 C68 1.382(7) . ?
C68 C69 1.460(7) . ?
C69 C70 1.386(7) . ?
C70 H70 0.9300 . ?
C70 C71 1.401(8) . ?
C71 C72 1.400(7) . ?
C71 C79 1.483(7) . ?
C72 H72 0.9300 . ?
C72 C73 1.383(6) . ?
C73 C74 1.470(6) . ?
C74 C75 1.391(7) . ?
C75 H75 0.9300 . ?
C75 C76 1.382(7) . ?
C76 H76 0.9300 . ?
C76 C77 1.383(7) . ?
C77 H77 0.9300 . ?
C77 C78 1.381(7) . ?
C78 H78 0.9300 . ?
C79 C80 1.391(8) . ?
C79 C84 1.394(8) . ?
C80 H80 0.9300 . ?
C80 C81 1.393(7) . ?
C81 H81 0.9300 . ?
C81 C82 1.370(9) . ?
C82 C83 1.374(9) . ?
C83 H83 0.9300 . ?
C83 C84 1.376(8) . ?
C84 H84 0.9300 . ?
Br7 Br8 2.5307(16) . ?
O1 H1A 0.8497 . ?
O1 H1B 0.8487 . ?

loop_
_geom_torsion_atom_site_label_1
_geom_torsion_atom_site_label_2
_geom_torsion_atom_site_label_3
_geom_torsion_atom_site_label_4
_geom_torsion
_geom_torsion_site_symmetry_1
_geom_torsion_site_symmetry_2
_geom_torsion_site_symmetry_3
_geom_torsion_site_symmetry_4
_geom_torsion_publ_flag
Br1 C19 C20 C21 172.3(4) . . . . ?
Br1A C19 C20 C21 174.0(4) . . . . ?
Br2 C40 C41 C42 176.5(3) . . . . ?
Fe1 N1 C1 C2 -176.4(4) . . . . ?
Fe1 N1 C5 C4 176.7(3) . . . . ?
Fe1 N1 C5 C6 -1.9(5) . . . . ?
Fe1 N2 C6 C5 -0.2(5) . . . . ?
Fe1 N2 C6 C7 -178.6(3) . . . . ?
Fe1 N2 C10 C9 180.0(3) . . . . ?
Fe1 N2 C10 C11 2.6(5) . . . . ?
Fe1 N3 C11 C10 -1.3(5) . . . . ?
Fe1 N3 C11 C12 -177.5(3) . . . . ?
Fe1 N3 C15 C14 175.6(3) . . . . ?
Fe1 N4 C22 C23 175.5(3) . . . . ?
Fe1 N4 C26 C25 -176.2(3) . . . . ?
Fe1 N4 C26 C27 2.7(5) . . . . ?
Fe1 N5 C27 C26 0.0(5) . . . . ?
Fe1 N5 C27 C28 179.1(3) . . . . ?
Fe1 N5 C31 C30 -178.2(3) . . . . ?
Fe1 N5 C31 C32 1.2(5) . . . . ?
Fe1 N6 C32 C31 0.6(4) . . . . ?
Fe1 N6 C32 C33 -179.5(3) . . . . ?
Fe1 N6 C36 C35 -179.8(3) . . . . ?
N1 Fe1 N2 C6 -0.6(3) . . . . ?
N1 Fe1 N2 C10 179.8(3) . . . . ?
N1 Fe1 N5 C27 90.5(3) . . . . ?
N1 Fe1 N5 C31 -92.6(3) . . . . ?
N1 C1 C2 C3 -0.3(8) . . . . ?
N1 C5 C6 N2 1.4(5) . . . . ?
N1 C5 C6 C7 179.5(5) . . . . ?
N2 C6 C7 C8 -0.8(7) . . . . ?
N2 C10 C11 N3 -0.7(5) . . . . ?
N2 C10 C11 C12 175.4(4) . . . . ?
N3 Fe1 N2 C6 177.0(4) . . . . ?
N3 Fe1 N2 C10 -2.6(3) . . . . ?
N3 Fe1 N5 C27 -87.3(3) . . . . ?
N3 Fe1 N5 C31 89.6(3) . . . . ?
N3 C11 C12 C13 1.7(7) . . . . ?
N4 Fe1 N2 C6 88.8(3) . . . . ?
N4 Fe1 N2 C10 -90.8(3) . . . . ?
N4 Fe1 N5 C27 1.1(3) . . . . ?
N4 Fe1 N5 C31 178.1(3) . . . . ?
N4 C22 C23 C24 0.8(7) . . . . ?
N4 C26 C27 N5 -1.8(5) . . . . ?
N4 C26 C27 C28 179.2(4) . . . . ?
N5 C27 C28 C29 -1.0(6) . . . . ?
N5 C31 C32 N6 -1.1(5) . . . . ?
N5 C31 C32 C33 179.0(4) . . . . ?
N6 Fe1 N2 C6 -92.6(3) . . . . ?
N6 Fe1 N2 C10 87.7(3) . . . . ?
N6 Fe1 N5 C27 -177.7(3) . . . . ?
N6 Fe1 N5 C31 -0.8(3) . . . . ?
N6 C32 C33 C34 -1.4(7) . . . . ?
C1 N1 C5 C4 -0.8(6) . . . . ?
C1 N1 C5 C6 -179.4(4) . . . . ?
C1 C2 C3 C4 -0.2(8) . . . . ?
C2 C3 C4 C5 0.2(7) . . . . ?
C3 C4 C5 N1 0.3(7) . . . . ?
C3 C4 C5 C6 178.8(5) . . . . ?
C4 C5 C6 N2 -177.2(4) . . . . ?
C4 C5 C6 C7 1.0(8) . . . . ?
C5 N1 C1 C2 0.8(7) . . . . ?
C5 C6 C7 C8 -178.8(5) . . . . ?
C6 N2 C10 C9 0.4(6) . . . . ?
C6 N2 C10 C11 -177.1(4) . . . . ?
C6 C7 C8 C9 -0.9(7) . . . . ?
C6 C7 C8 C16 178.5(5) . . . . ?
C7 C8 C9 C10 2.3(7) . . . . ?
C7 C8 C16 C17 -25.5(7) . . . . ?
C7 C8 C16 C21 154.6(5) . . . . ?
C8 C9 C10 N2 -2.1(7) . . . . ?
C8 C9 C10 C11 175.0(4) . . . . ?
C8 C16 C17 C18 178.2(5) . . . . ?
C8 C16 C21 C20 -177.8(5) . . . . ?
C9 C8 C16 C17 153.9(5) . . . . ?
C9 C8 C16 C21 -26.0(7) . . . . ?
C9 C10 C11 N3 -177.9(4) . . . . ?
C9 C10 C11 C12 -1.9(7) . . . . ?
C10 N2 C6 C5 179.4(4) . . . . ?
C10 N2 C6 C7 1.1(7) . . . . ?
C10 C11 C12 C13 -174.1(4) . . . . ?
C11 N3 C15 C14 -0.7(6) . . . . ?
C11 C12 C13 C14 -1.0(7) . . . . ?
C12 C13 C14 C15 -0.5(7) . . . . ?
C13 C14 C15 N3 1.4(7) . . . . ?
C15 N3 C11 C10 175.4(4) . . . . ?
C15 N3 C11 C12 -0.8(6) . . . . ?
C16 C8 C9 C10 -177.1(4) . . . . ?
C16 C17 C18 C19 -0.6(9) . . . . ?
C17 C16 C21 C20 2.3(8) . . . . ?
C17 C18 C19 Br1 -172.9(5) . . . . ?
C17 C18 C19 Br1A -173.1(5) . . . . ?
C17 C18 C19 C20 2.8(9) . . . . ?
C18 C19 C20 C21 -2.4(8) . . . . ?
C19 C20 C21 C16 -0.2(8) . . . . ?
C21 C16 C17 C18 -1.9(8) . . . . ?
C22 N4 C26 C25 1.6(6) . . . . ?
C22 N4 C26 C27 -179.6(4) . . . . ?
C22 C23 C24 C25 0.6(7) . . . . ?
C23 C24 C25 C26 -0.9(7) . . . . ?
C24 C25 C26 N4 -0.2(7) . . . . ?
C24 C25 C26 C27 -178.9(4) . . . . ?
C25 C26 C27 N5 177.0(4) . . . . ?
C25 C26 C27 C28 -2.0(7) . . . . ?
C26 N4 C22 C23 -1.9(6) . . . . ?
C26 C27 C28 C29 177.9(4) . . . . ?
C27 N5 C31 C30 -1.2(6) . . . . ?
C27 N5 C31 C32 178.2(4) . . . . ?
C27 C28 C29 C30 -0.9(6) . . . . ?
C27 C28 C29 C37 178.8(4) . . . . ?
C28 C29 C30 C31 1.8(6) . . . . ?
C28 C29 C37 C38 1.0(7) . . . . ?
C28 C29 C37 C42 -178.0(4) . . . . ?
C29 C30 C31 N5 -0.8(7) . . . . ?
C29 C30 C31 C32 179.9(4) . . . . ?
C29 C37 C38 C39 179.3(5) . . . . ?
C29 C37 C42 C41 -179.7(4) . . . . ?
C30 C29 C37 C38 -179.3(4) . . . . ?
C30 C29 C37 C42 1.7(6) . . . . ?
C30 C31 C32 N6 178.3(4) . . . . ?
C30 C31 C32 C33 -1.6(7) . . . . ?
C31 N5 C27 C26 -177.0(4) . . . . ?
C31 N5 C27 C28 2.1(6) . . . . ?
C31 C32 C33 C34 178.6(4) . . . . ?
C32 N6 C36 C35 -1.3(6) . . . . ?
C32 C33 C34 C35 0.3(7) . . . . ?
C33 C34 C35 C36 0.2(7) . . . . ?
C34 C35 C36 N6 0.3(7) . . . . ?
C36 N6 C32 C31 -178.1(4) . . . . ?
C36 N6 C32 C33 1.8(6) . . . . ?
C37 C29 C30 C31 -177.9(4) . . . . ?
C37 C38 C39 C40 0.5(8) . . . . ?
C38 C37 C42 C41 1.3(7) . . . . ?
C38 C39 C40 Br2 -176.9(4) . . . . ?
C38 C39 C40 C41 1.1(8) . . . . ?
C39 C40 C41 C42 -1.5(7) . . . . ?
C40 C41 C42 C37 0.3(7) . . . . ?
C42 C37 C38 C39 -1.6(7) . . . . ?
Br3 C61 C62 C63 176.6(4) . . . . ?
Br4 C82 C83 C84 175.1(5) . . . . ?
Br4A C82 C83 C84 177.8(8) . . . . ?
Fe2 N7 C43 C44 -178.9(3) . . . . ?
Fe2 N7 C47 C46 178.7(3) . . . . ?
Fe2 N7 C47 C48 0.5(5) . . . . ?
Fe2 N8 C48 C47 -4.5(5) . . . . ?
Fe2 N8 C48 C49 173.8(3) . . . . ?
Fe2 N8 C52 C51 -175.6(3) . . . . ?
Fe2 N8 C52 C53 4.6(5) . . . . ?
Fe2 N9 C53 C52 1.8(5) . . . . ?
Fe2 N9 C53 C54 -178.4(4) . . . . ?
Fe2 N9 C57 C56 176.3(4) . . . . ?
Fe2 N10 C64 C65 177.0(4) . . . . ?
Fe2 N10 C68 C67 -175.7(4) . . . . ?
Fe2 N10 C68 C69 5.1(5) . . . . ?
Fe2 N11 C69 C68 -3.5(5) . . . . ?
Fe2 N11 C69 C70 175.6(4) . . . . ?
Fe2 N11 C73 C72 -176.8(4) . . . . ?
Fe2 N11 C73 C74 0.2(5) . . . . ?
Fe2 N12 C74 C73 3.8(5) . . . . ?
Fe2 N12 C74 C75 -177.0(3) . . . . ?
Fe2 N12 C78 C77 178.5(3) . . . . ?
N7 Fe2 N8 C48 3.9(3) . . . . ?
N7 Fe2 N8 C52 178.8(4) . . . . ?
N7 Fe2 N11 C69 -85.3(4) . . . . ?
N7 Fe2 N11 C73 92.9(4) . . . . ?
N7 C43 C44 C45 0.4(7) . . . . ?
N7 C47 C48 N8 2.4(5) . . . . ?
N7 C47 C48 C49 -175.8(4) . . . . ?
N8 C48 C49 C50 1.4(7) . . . . ?
N8 C52 C53 N9 -4.0(5) . . . . ?
N8 C52 C53 C54 176.3(4) . . . . ?
N9 Fe2 N8 C48 -177.9(4) . . . . ?
N9 Fe2 N8 C52 -3.0(3) . . . . ?
N9 Fe2 N11 C69 95.9(4) . . . . ?
N9 Fe2 N11 C73 -86.0(4) . . . . ?
N9 C53 C54 C55 2.3(7) . . . . ?
N10 Fe2 N8 C48 -86.5(3) . . . . ?
N10 Fe2 N8 C52 88.5(3) . . . . ?
N10 Fe2 N11 C69 5.0(3) . . . . ?
N10 Fe2 N11 C73 -176.9(4) . . . . ?
N10 C64 C65 C66 -0.3(7) . . . . ?
N10 C68 C69 N11 -1.3(6) . . . . ?
N10 C68 C69 C70 179.7(5) . . . . ?
N11 C69 C70 C71 1.0(7) . . . . ?
N11 C73 C74 N12 -2.6(5) . . . . ?
N11 C73 C74 C75 178.2(4) . . . . ?
N12 Fe2 N8 C48 94.8(3) . . . . ?
N12 Fe2 N8 C52 -90.3(3) . . . . ?
N12 Fe2 N11 C69 -176.7(4) . . . . ?
N12 Fe2 N11 C73 1.4(3) . . . . ?
N12 C74 C75 C76 -1.9(7) . . . . ?
C43 N7 C47 C46 -0.7(6) . . . . ?
C43 N7 C47 C48 -178.9(4) . . . . ?
C43 C44 C45 C46 -0.7(7) . . . . ?
C44 C45 C46 C47 0.4(7) . . . . ?
C45 C46 C47 N7 0.3(7) . . . . ?
C45 C46 C47 C48 178.3(4) . . . . ?
C46 C47 C48 N8 -175.8(4) . . . . ?
C46 C47 C48 C49 6.0(8) . . . . ?
C47 N7 C43 C44 0.3(7) . . . . ?
C47 C48 C49 C50 179.4(4) . . . . ?
C48 N8 C52 C51 -0.6(6) . . . . ?
C48 N8 C52 C53 179.6(4) . . . . ?
C48 C49 C50 C51 0.1(6) . . . . ?
C48 C49 C50 C58 -179.9(4) . . . . ?
C49 C50 C51 C52 -1.7(6) . . . . ?
C49 C50 C58 C59 176.8(4) . . . . ?
C49 C50 C58 C63 -1.7(7) . . . . ?
C50 C51 C52 N8 2.1(7) . . . . ?
C50 C51 C52 C53 -178.1(4) . . . . ?
C50 C58 C59 C60 -179.8(4) . . . . ?
C50 C58 C63 C62 -179.4(4) . . . . ?
C51 C50 C58 C59 -3.1(6) . . . . ?
C51 C50 C58 C63 178.3(4) . . . . ?
C51 C52 C53 N9 176.2(4) . . . . ?
C51 C52 C53 C54 -3.5(7) . . . . ?
C52 N8 C48 C47 -179.5(4) . . . . ?
C52 N8 C48 C49 -1.2(6) . . . . ?
C52 C53 C54 C55 -178.0(4) . . . . ?
C53 N9 C57 C56 0.3(7) . . . . ?
C53 C54 C55 C56 -0.9(7) . . . . ?
C54 C55 C56 C57 -0.7(8) . . . . ?
C55 C56 C57 N9 1.0(8) . . . . ?
C57 N9 C53 C52 178.2(4) . . . . ?
C57 N9 C53 C54 -2.0(7) . . . . ?
C58 C50 C51 C52 178.2(4) . . . . ?
C58 C59 C60 C61 -1.2(7) . . . . ?
C59 C58 C63 C62 2.0(7) . . . . ?
C59 C60 C61 Br3 -175.7(3) . . . . ?
C59 C60 C61 C62 2.9(7) . . . . ?
C60 C61 C62 C63 -2.0(7) . . . . ?
C61 C62 C63 C58 -0.5(7) . . . . ?
C63 C58 C59 C60 -1.2(7) . . . . ?
C64 N10 C68 C67 3.9(7) . . . . ?
C64 N10 C68 C69 -175.4(4) . . . . ?
C64 C65 C66 C67 1.9(8) . . . . ?
C65 C66 C67 C68 -0.5(8) . . . . ?
C66 C67 C68 N10 -2.4(7) . . . . ?
C66 C67 C68 C69 176.8(5) . . . . ?
C67 C68 C69 N11 179.5(5) . . . . ?
C67 C68 C69 C70 0.5(8) . . . . ?
C68 N10 C64 C65 -2.6(7) . . . . ?
C68 C69 C70 C71 179.9(5) . . . . ?
C69 N11 C73 C72 1.3(7) . . . . ?
C69 N11 C73 C74 178.3(4) . . . . ?
C69 C70 C71 C72 1.6(8) . . . . ?
C69 C70 C71 C79 -176.5(5) . . . . ?
C70 C71 C72 C73 -2.8(7) . . . . ?
C70 C71 C79 C80 -155.4(5) . . . . ?
C70 C71 C79 C84 26.1(8) . . . . ?
C71 C72 C73 N11 1.4(7) . . . . ?
C71 C72 C73 C74 -175.1(5) . . . . ?
C71 C79 C80 C81 177.7(5) . . . . ?
C71 C79 C84 C83 -176.5(6) . . . . ?
C72 C71 C79 C80 26.5(8) . . . . ?
C72 C71 C79 C84 -152.0(6) . . . . ?
C72 C73 C74 N12 174.2(4) . . . . ?
C72 C73 C74 C75 -5.0(8) . . . . ?
C73 N11 C69 C68 178.4(4) . . . . ?
C73 N11 C69 C70 -2.5(7) . . . . ?
C73 C74 C75 C76 177.2(4) . . . . ?
C74 N12 C78 C77 1.6(6) . . . . ?
C74 C75 C76 C77 1.8(7) . . . . ?
C75 C76 C77 C78 0.0(7) . . . . ?
C76 C77 C78 N12 -1.7(7) . . . . ?
C78 N12 C74 C73 -179.0(4) . . . . ?
C78 N12 C74 C75 0.2(6) . . . . ?
C79 C71 C72 C73 175.3(5) . . . . ?
C79 C80 C81 C82 -0.7(8) . . . . ?
C80 C79 C84 C83 4.9(9) . . . . ?
C80 C81 C82 Br4 -174.0(4) . . . . ?
C80 C81 C82 Br4A -176.6(7) . . . . ?
C80 C81 C82 C83 4.4(8) . . . . ?
C81 C82 C83 C84 -3.3(9) . . . . ?
C82 C83 C84 C79 -1.4(10) . . . . ?
C84 C79 C80 C81 -3.8(8) . . . . ?

loop_
_smtbx_masks_void_nr
_smtbx_masks_void_average_x
_smtbx_masks_void_average_y
_smtbx_masks_void_average_z
_smtbx_masks_void_volume
_smtbx_masks_void_count_electrons
_smtbx_masks_void_content
1 0.500 -0.913 0.000 268.4 106.9 '10 H2O'
2 0.434 0.402 0.264 22.3 10.4 '1 H2O'
3 0.566 0.598 0.736 22.3 9.9 '1 H2O'
